data_4316206
loop_
_publ_author_name
'William A. Merrill'
'Robert J. Wright'
'Corneliu S. Stanciu'
'Marilyn M. Olmstead'
'James C. Fettinger'
'Philip P. Power'

_publ_section_title
;
 Synthesis and Structural Characterization of a Series of Dimeric
 Metal(II) Imido Complexes {M(\m-NAr#)}2 [M = Ge, Sn, Pb; Ar#=
 C6H3-2,6-(C6H2-2,4,6-Me3)2] and the Related Monomeric Primary Amido
 Derivatives M{N(H)Ar#}2 (M = Ge, Sn, Pb): Spectroscopic Manifestations of
 Secondary Metal-Ligand Interactions
;
_journal_name_full 'Inorganic Chemistry'
_journal_page_first 7097
_journal_page_last 7105
_journal_paper_doi 10.1021/ic100831c
_journal_volume 49
_journal_year 2010
_chemical_formula_moiety 'C48 H52 N2 Pb'
_chemical_formula_sum 'C48 H52 N2 Pb'
_chemical_formula_weight 864.11
_chemical_name_common 'Compound 6'
_chemical_name_systematic
; 
 ? 
;
_space_group_IT_number 2
_symmetry_cell_setting triclinic
_symmetry_space_group_name_Hall '-P 1'
_symmetry_space_group_name_H-M 'P -1'
_atom_sites_solution_hydrogens geom
_atom_sites_solution_primary direct
_atom_sites_solution_secondary difmap
_audit_creation_method SHELXL-97
_cell_angle_alpha 72.985(5)
_cell_angle_beta 88.178(5)
_cell_angle_gamma 89.040(6)
_cell_formula_units_Z 2
_cell_length_a 9.7095(6)
_cell_length_b 11.8159(8)
_cell_length_c 17.9985(12)
_cell_measurement_reflns_used 999
_cell_measurement_temperature 90(2)
_cell_measurement_theta_max 30.5
_cell_measurement_theta_min 2.5
_cell_volume 1973.5(2)
_computing_cell_refinement 'SAINT (Bruker, 2005)'
_computing_data_collection 'SMART (Bruker, 2005)'
_computing_data_reduction 'SAINT (Bruker, 2005)'
_computing_molecular_graphics 'SHELXTL 6.1 (Sheldrick, 2008)'
_computing_publication_material 'SHELXL-97 (Sheldrick, 2008)'
_computing_structure_refinement 'SHELXL-97 (Sheldrick, 2008)'
_computing_structure_solution 'SHELXS-97 (Sheldrick, 2008)'
_diffrn_ambient_temperature 90(2)
_diffrn_detector_area_resol_mean 8.3
_diffrn_measured_fraction_theta_full 0.999
_diffrn_measured_fraction_theta_max 0.999
_diffrn_measurement_device_type 'Bruker SMART 1000'
_diffrn_measurement_method \w
_diffrn_radiation_monochromator graphite
_diffrn_radiation_source 'fine-focus sealed tube'
_diffrn_radiation_type MoK\a
_diffrn_radiation_wavelength 0.71073
_diffrn_reflns_av_R_equivalents 0.0232
_diffrn_reflns_av_sigmaI/netI 0.0341
_diffrn_reflns_limit_h_max 12
_diffrn_reflns_limit_h_min -12
_diffrn_reflns_limit_k_max 15
_diffrn_reflns_limit_k_min -15
_diffrn_reflns_limit_l_max 23
_diffrn_reflns_limit_l_min -23
_diffrn_reflns_number 17882
_diffrn_reflns_theta_full 27.50
_diffrn_reflns_theta_max 27.50
_diffrn_reflns_theta_min 1.18
_exptl_absorpt_coefficient_mu 4.310
_exptl_absorpt_correction_T_max 0.528
_exptl_absorpt_correction_T_min 0.271
_exptl_absorpt_correction_type multi-scan
_exptl_absorpt_process_details 'SADABS (Sheldrick, 2001)'
_exptl_crystal_colour yellow
_exptl_crystal_density_diffrn 1.454
_exptl_crystal_density_method 'not measured'
_exptl_crystal_description plate
_exptl_crystal_F_000 872
_exptl_crystal_size_max 0.41
_exptl_crystal_size_mid 0.35
_exptl_crystal_size_min 0.17
_refine_diff_density_max 1.165
_refine_diff_density_min -0.768
_refine_diff_density_rms 0.100
_refine_ls_extinction_method none
_refine_ls_goodness_of_fit_ref 1.074
_refine_ls_hydrogen_treatment mixed
_refine_ls_matrix_type full
_refine_ls_number_parameters 480
_refine_ls_number_reflns 9054
_refine_ls_number_restraints 2
_refine_ls_restrained_S_all 1.074
_refine_ls_R_factor_all 0.0284
_refine_ls_R_factor_gt 0.0227
_refine_ls_shift/su_max 0.003
_refine_ls_shift/su_mean 0.000
_refine_ls_structure_factor_coef Fsqd
_refine_ls_weighting_details 'calc w=1/[\s^2^(Fo^2^)+(0.0311P)^2^] where P=(Fo^2^+2Fc^2^)/3'
_refine_ls_weighting_scheme calc
_refine_ls_wR_factor_gt 0.0551
_refine_ls_wR_factor_ref 0.0568
_reflns_number_gt 8115
_reflns_number_total 9054
_reflns_threshold_expression I>2\s(I)
_cod_data_source_file ic100831c_si_001_6.cif
_cod_data_source_block jf1283
_cod_database_code 4316206

loop_
_symmetry_equiv_pos_as_xyz
'x, y, z'
'-x, -y, -z'

loop_
_atom_site_label
_atom_site_type_symbol
_atom_site_fract_x
_atom_site_fract_y
_atom_site_fract_z
_atom_site_U_iso_or_equiv
_atom_site_adp_type
_atom_site_occupancy
_atom_site_symmetry_multiplicity
_atom_site_calc_flag
_atom_site_refinement_flags
_atom_site_disorder_assembly
_atom_site_disorder_group
Pb1 Pb 0.385211(9) 0.287041(9) 0.675349(6) 0.01681(4) Uani 1 1 d . . .
N1 N 0.3914(2) 0.0920(2) 0.70916(13) 0.0178(5) Uani 1 1 d D . .
H1 H 0.468(2) 0.055(3) 0.7263(17) 0.022(8) Uiso 1 1 d D . .
N2 N 0.3899(2) 0.2729(2) 0.79949(14) 0.0240(5) Uani 1 1 d D . .
H2 H 0.312(2) 0.252(3) 0.8245(17) 0.033(9) Uiso 1 1 d D . .
C1 C 0.3164(2) 0.0196(2) 0.67850(14) 0.0139(5) Uani 1 1 d . . .
C2 C 0.3684(3) -0.0919(2) 0.67562(14) 0.0147(5) Uani 1 1 d . . .
C3 C 0.2883(3) -0.1635(2) 0.64593(16) 0.0196(6) Uani 1 1 d . . .
H3 H 0.3235 -0.2384 0.6445 0.023 Uiso 1 1 calc R . .
C4 C 0.1578(3) -0.1285(3) 0.61816(16) 0.0211(6) Uani 1 1 d . . .
H4 H 0.1047 -0.1783 0.5974 0.025 Uiso 1 1 calc R . .
C5 C 0.1061(3) -0.0200(2) 0.62120(16) 0.0193(6) Uani 1 1 d . . .
H5 H 0.0168 0.0042 0.6023 0.023 Uiso 1 1 calc R . .
C6 C 0.1822(3) 0.0549(2) 0.65150(15) 0.0156(5) Uani 1 1 d . . .
C7 C 0.5071(3) -0.1322(2) 0.70839(15) 0.0139(5) Uani 1 1 d . . .
C8 C 0.6268(3) -0.1140(2) 0.66073(15) 0.0158(5) Uani 1 1 d . . .
C9 C 0.7535(3) -0.1538(2) 0.69308(15) 0.0182(5) Uani 1 1 d . . .
H9 H 0.8339 -0.1424 0.6603 0.022 Uiso 1 1 calc R . .
C10 C 0.7655(3) -0.2100(2) 0.77236(16) 0.0184(5) Uani 1 1 d . . .
C11 C 0.6467(3) -0.2242(2) 0.81927(15) 0.0193(6) Uani 1 1 d . . .
H11 H 0.6532 -0.2610 0.8736 0.023 Uiso 1 1 calc R . .
C12 C 0.5181(3) -0.1858(2) 0.78864(15) 0.0168(5) Uani 1 1 d . . .
C13 C 0.6183(3) -0.0513(3) 0.57501(15) 0.0254(6) Uani 1 1 d . . .
H13A H 0.7115 -0.0348 0.5523 0.038 Uiso 1 1 calc R . .
H13B H 0.5673 0.0233 0.5675 0.038 Uiso 1 1 calc R . .
H13C H 0.5705 -0.1016 0.5496 0.038 Uiso 1 1 calc R . .
C14 C 0.9032(3) -0.2550(3) 0.80607(17) 0.0260(6) Uani 1 1 d . . .
H14A H 0.9147 -0.3383 0.8079 0.039 Uiso 1 1 calc R . .
H14B H 0.9073 -0.2476 0.8588 0.039 Uiso 1 1 calc R . .
H14C H 0.9771 -0.2082 0.7734 0.039 Uiso 1 1 calc R . .
C15 C 0.3928(3) -0.1990(3) 0.84178(16) 0.0255(6) Uani 1 1 d . . .
H15A H 0.3612 -0.1207 0.8437 0.038 Uiso 1 1 calc R . .
H15B H 0.4163 -0.2475 0.8941 0.038 Uiso 1 1 calc R . .
H15C H 0.3194 -0.2374 0.8221 0.038 Uiso 1 1 calc R . .
C16 C 0.1232(2) 0.1689(2) 0.65733(15) 0.0152(5) Uani 1 1 d . . .
C17 C 0.1098(3) 0.2668(2) 0.59039(16) 0.0179(5) Uani 1 1 d . . .
C18 C 0.0679(3) 0.3760(2) 0.59892(16) 0.0183(5) Uani 1 1 d . . .
H18 H 0.0585 0.4414 0.5537 0.022 Uiso 1 1 calc R . .
C19 C 0.0395(3) 0.3925(2) 0.67154(16) 0.0188(6) Uani 1 1 d . . .
C20 C 0.0471(2) 0.2941(2) 0.73675(16) 0.0177(5) Uani 1 1 d . . .
H20 H 0.0243 0.3028 0.7865 0.021 Uiso 1 1 calc R . .
C21 C 0.0872(3) 0.1830(2) 0.73095(15) 0.0161(5) Uani 1 1 d . . .
C22 C 0.1481(3) 0.2557(3) 0.51116(16) 0.0248(6) Uani 1 1 d . . .
H22A H 0.2424 0.2246 0.5114 0.037 Uiso 1 1 calc R . .
H22B H 0.1427 0.3337 0.4726 0.037 Uiso 1 1 calc R . .
H22C H 0.0844 0.2017 0.4979 0.037 Uiso 1 1 calc R . .
C23 C 0.0022(3) 0.5130(3) 0.68024(18) 0.0247(6) Uani 1 1 d . . .
H23A H -0.0969 0.5272 0.6732 0.037 Uiso 1 1 calc R . .
H23B H 0.0535 0.5741 0.6409 0.037 Uiso 1 1 calc R . .
H23C H 0.0260 0.5156 0.7322 0.037 Uiso 1 1 calc R . .
C24 C 0.0931(3) 0.0791(3) 0.80338(16) 0.0218(6) Uani 1 1 d . . .
H24A H 0.0672 0.1052 0.8488 0.033 Uiso 1 1 calc R . .
H24B H 0.1869 0.0464 0.8090 0.033 Uiso 1 1 calc R . .
H24C H 0.0290 0.0180 0.7994 0.033 Uiso 1 1 calc R . .
C25 C 0.4699(3) 0.3304(2) 0.83787(15) 0.0156(5) Uani 1 1 d . . .
C26 C 0.4279(2) 0.3434(2) 0.91112(14) 0.0146(5) Uani 1 1 d . . .
C27 C 0.5149(3) 0.3970(2) 0.94980(15) 0.0170(5) Uani 1 1 d . . .
H27 H 0.4863 0.4043 0.9992 0.020 Uiso 1 1 calc R . .
C28 C 0.6423(3) 0.4403(2) 0.91883(15) 0.0186(5) Uani 1 1 d . . .
H28 H 0.7004 0.4768 0.9465 0.022 Uiso 1 1 calc R . .
C29 C 0.6841(3) 0.4297(2) 0.84648(15) 0.0173(5) Uani 1 1 d . . .
H29 H 0.7708 0.4602 0.8244 0.021 Uiso 1 1 calc R . .
C30 C 0.6005(3) 0.3749(2) 0.80586(15) 0.0147(5) Uani 1 1 d . . .
C31 C 0.2855(3) 0.3039(2) 0.94254(14) 0.0152(5) Uani 1 1 d . . .
C32 C 0.2586(3) 0.1857(2) 0.98274(15) 0.0180(5) Uani 1 1 d . . .
C33 C 0.1244(3) 0.1514(2) 1.00701(16) 0.0198(6) Uani 1 1 d . . .
H33 H 0.1069 0.0708 1.0343 0.024 Uiso 1 1 calc R . .
C34 C 0.0154(3) 0.2313(3) 0.99251(15) 0.0192(6) Uani 1 1 d . . .
C35 C 0.0440(3) 0.3489(3) 0.95289(15) 0.0191(6) Uani 1 1 d . . .
H35 H -0.0295 0.4051 0.9429 0.023 Uiso 1 1 calc R . .
C36 C 0.1769(3) 0.3868(2) 0.92753(15) 0.0170(5) Uani 1 1 d . . .
C37 C 0.3739(3) 0.0952(3) 0.9991(2) 0.0288(7) Uani 1 1 d . . .
H37A H 0.4145 0.0890 0.9499 0.043 Uiso 1 1 calc R . .
H37B H 0.3373 0.0182 1.0294 0.043 Uiso 1 1 calc R . .
H37C H 0.4447 0.1198 1.0287 0.043 Uiso 1 1 calc R . .
C38 C -0.1298(3) 0.1927(3) 1.01941(19) 0.0295(7) Uani 1 1 d . . .
H38A H -0.1885 0.2627 1.0145 0.044 Uiso 0.50 1 calc PR . .
H38B H -0.1298 0.1443 1.0739 0.044 Uiso 0.50 1 calc PR . .
H38C H -0.1654 0.1462 0.9873 0.044 Uiso 0.50 1 calc PR . .
H38D H -0.1339 0.1061 1.0360 0.044 Uiso 0.50 1 calc PR . .
H38E H -0.1927 0.2244 0.9766 0.044 Uiso 0.50 1 calc PR . .
H38F H -0.1571 0.2226 1.0631 0.044 Uiso 0.50 1 calc PR . .
C39 C 0.2028(3) 0.5144(3) 0.88286(18) 0.0252(6) Uani 1 1 d . . .
H39A H 0.1163 0.5595 0.8792 0.038 Uiso 1 1 calc R . .
H39B H 0.2385 0.5191 0.8305 0.038 Uiso 1 1 calc R . .
H39C H 0.2703 0.5476 0.9099 0.038 Uiso 1 1 calc R . .
C40 C 0.6443(2) 0.3646(2) 0.72769(15) 0.0157(5) Uani 1 1 d . . .
C41 C 0.6339(3) 0.4629(2) 0.66121(16) 0.0184(5) Uani 1 1 d . . .
C42 C 0.6672(3) 0.4491(3) 0.58840(16) 0.0211(6) Uani 1 1 d . . .
H42 H 0.6605 0.5156 0.5436 0.025 Uiso 1 1 calc R . .
C43 C 0.7099(3) 0.3410(3) 0.57965(16) 0.0217(6) Uani 1 1 d . . .
C44 C 0.7212(3) 0.2449(3) 0.64576(16) 0.0208(6) Uani 1 1 d . . .
H44 H 0.7501 0.1704 0.6403 0.025 Uiso 1 1 calc R . .
C45 C 0.6910(3) 0.2547(2) 0.72005(15) 0.0169(5) Uani 1 1 d . . .
C46 C 0.5812(3) 0.5805(3) 0.66760(17) 0.0250(6) Uani 1 1 d . . .
H46A H 0.4958 0.5687 0.6993 0.037 Uiso 1 1 calc R . .
H46B H 0.5631 0.6332 0.6156 0.037 Uiso 1 1 calc R . .
H46C H 0.6506 0.6162 0.6920 0.037 Uiso 1 1 calc R . .
C47 C 0.7409(3) 0.3266(3) 0.50010(17) 0.0321(7) Uani 1 1 d . . .
H47A H 0.8406 0.3174 0.4931 0.048 Uiso 1 1 calc R . .
H47B H 0.7083 0.3968 0.4602 0.048 Uiso 1 1 calc R . .
H47C H 0.6940 0.2564 0.4954 0.048 Uiso 1 1 calc R . .
C48 C 0.7054(3) 0.1490(3) 0.79064(16) 0.0221(6) Uani 1 1 d . . .
H48A H 0.7777 0.1639 0.8233 0.033 Uiso 1 1 calc R . .
H48B H 0.7299 0.0790 0.7742 0.033 Uiso 1 1 calc R . .
H48C H 0.6178 0.1354 0.8204 0.033 Uiso 1 1 calc R . .

loop_
_atom_site_aniso_label
_atom_site_aniso_U_11
_atom_site_aniso_U_22
_atom_site_aniso_U_33
_atom_site_aniso_U_23
_atom_site_aniso_U_13
_atom_site_aniso_U_12
Pb1 0.01476(5) 0.01517(6) 0.02030(6) -0.00446(4) -0.00274(3) -0.00301(4)
N1 0.0143(11) 0.0156(12) 0.0263(12) -0.0100(10) -0.0067(9) 0.0006(9)
N2 0.0170(11) 0.0326(15) 0.0286(13) -0.0189(11) 0.0075(10) -0.0127(10)
C1 0.0134(12) 0.0133(13) 0.0152(12) -0.0041(10) 0.0004(9) -0.0027(10)
C2 0.0138(12) 0.0151(13) 0.0154(12) -0.0048(10) -0.0002(9) -0.0002(10)
C3 0.0205(13) 0.0166(14) 0.0246(14) -0.0109(11) 0.0011(11) 0.0005(11)
C4 0.0162(13) 0.0226(15) 0.0289(15) -0.0141(12) -0.0031(11) -0.0034(11)
C5 0.0134(12) 0.0209(14) 0.0242(14) -0.0072(11) -0.0013(10) -0.0035(11)
C6 0.0133(12) 0.0151(13) 0.0189(13) -0.0057(11) 0.0017(10) -0.0017(10)
C7 0.0143(12) 0.0092(12) 0.0197(12) -0.0065(10) -0.0008(9) 0.0006(9)
C8 0.0165(12) 0.0151(13) 0.0173(12) -0.0070(10) -0.0004(10) 0.0000(10)
C9 0.0136(12) 0.0195(14) 0.0231(13) -0.0090(11) 0.0014(10) -0.0005(10)
C10 0.0173(13) 0.0153(13) 0.0247(14) -0.0091(11) -0.0027(10) 0.0024(10)
C11 0.0234(13) 0.0162(14) 0.0159(12) -0.0009(10) -0.0019(10) 0.0041(11)
C12 0.0177(12) 0.0137(13) 0.0186(13) -0.0041(10) 0.0009(10) -0.0007(10)
C13 0.0196(13) 0.0366(18) 0.0173(13) -0.0039(12) 0.0017(10) 0.0035(12)
C14 0.0198(14) 0.0298(17) 0.0294(15) -0.0099(13) -0.0067(11) 0.0057(12)
C15 0.0224(14) 0.0262(16) 0.0211(14) 0.0028(12) 0.0051(11) 0.0026(12)
C16 0.0093(11) 0.0150(13) 0.0210(13) -0.0044(11) -0.0021(9) -0.0004(10)
C17 0.0111(12) 0.0192(14) 0.0228(13) -0.0050(11) -0.0010(10) -0.0017(10)
C18 0.0130(12) 0.0143(13) 0.0248(14) -0.0009(11) -0.0030(10) 0.0004(10)
C19 0.0089(11) 0.0161(14) 0.0321(15) -0.0077(12) -0.0010(10) -0.0011(10)
C20 0.0107(11) 0.0202(14) 0.0247(14) -0.0104(11) -0.0005(10) -0.0019(10)
C21 0.0114(11) 0.0141(13) 0.0223(13) -0.0045(11) -0.0014(10) -0.0012(10)
C22 0.0278(15) 0.0223(15) 0.0229(14) -0.0046(12) 0.0004(11) -0.0004(12)
C23 0.0222(14) 0.0153(14) 0.0366(16) -0.0079(12) -0.0008(12) 0.0012(11)
C24 0.0224(14) 0.0205(15) 0.0211(14) -0.0044(12) 0.0013(11) 0.0015(11)
C25 0.0133(12) 0.0160(13) 0.0199(13) -0.0091(11) 0.0017(10) -0.0006(10)
C26 0.0120(11) 0.0136(13) 0.0175(12) -0.0039(10) 0.0010(9) 0.0026(10)
C27 0.0208(13) 0.0169(14) 0.0136(12) -0.0053(10) 0.0007(10) 0.0034(11)
C28 0.0179(13) 0.0198(14) 0.0203(13) -0.0088(11) -0.0050(10) -0.0008(11)
C29 0.0129(12) 0.0173(14) 0.0216(13) -0.0053(11) 0.0002(10) -0.0016(10)
C30 0.0136(12) 0.0129(13) 0.0191(12) -0.0073(10) 0.0006(9) -0.0006(10)
C31 0.0139(12) 0.0180(13) 0.0158(12) -0.0083(10) 0.0020(9) -0.0001(10)
C32 0.0158(12) 0.0159(13) 0.0228(13) -0.0069(11) 0.0032(10) 0.0029(10)
C33 0.0215(13) 0.0140(14) 0.0221(14) -0.0029(11) 0.0057(11) -0.0003(11)
C34 0.0155(12) 0.0240(15) 0.0179(13) -0.0058(11) 0.0026(10) -0.0001(11)
C35 0.0154(12) 0.0204(14) 0.0210(13) -0.0058(11) -0.0002(10) 0.0069(11)
C36 0.0186(13) 0.0173(14) 0.0153(12) -0.0052(10) -0.0013(10) 0.0030(10)
C37 0.0210(14) 0.0160(15) 0.0461(19) -0.0049(13) 0.0046(13) 0.0052(12)
C38 0.0180(14) 0.0305(17) 0.0361(17) -0.0049(14) 0.0093(12) -0.0005(12)
C39 0.0197(14) 0.0189(15) 0.0321(16) 0.0004(12) -0.0008(11) 0.0014(11)
C40 0.0090(11) 0.0206(14) 0.0201(13) -0.0103(11) 0.0012(9) -0.0037(10)
C41 0.0150(12) 0.0180(14) 0.0236(13) -0.0082(11) 0.0012(10) -0.0060(10)
C42 0.0182(13) 0.0248(15) 0.0201(13) -0.0062(12) 0.0031(10) -0.0089(11)
C43 0.0176(13) 0.0309(16) 0.0209(13) -0.0142(12) 0.0033(10) -0.0070(12)
C44 0.0120(12) 0.0266(15) 0.0299(15) -0.0180(13) 0.0011(10) -0.0010(11)
C45 0.0105(11) 0.0192(14) 0.0234(13) -0.0100(11) 0.0016(10) -0.0022(10)
C46 0.0295(15) 0.0202(15) 0.0253(15) -0.0067(12) 0.0000(12) -0.0021(12)
C47 0.0331(17) 0.044(2) 0.0248(15) -0.0200(15) 0.0081(13) -0.0096(15)
C48 0.0192(13) 0.0215(15) 0.0276(15) -0.0103(12) -0.0005(11) 0.0028(11)

loop_
_atom_type_symbol
_atom_type_description
_atom_type_scat_dispersion_real
_atom_type_scat_dispersion_imag
_atom_type_scat_source
C C 0.0033 0.0016 'International Tables Vol C Tables 4.2.6.8 and 6.1.1.4'
H H 0.0000 0.0000 'International Tables Vol C Tables 4.2.6.8 and 6.1.1.4'
N N 0.0061 0.0033 'International Tables Vol C Tables 4.2.6.8 and 6.1.1.4'
Pb Pb -3.3944 10.1111 'International Tables Vol C Tables 4.2.6.8 and 6.1.1.4'

loop_
_geom_angle_atom_site_label_1
_geom_angle_atom_site_label_2
_geom_angle_atom_site_label_3
_geom_angle
_geom_angle_site_symmetry_1
_geom_angle_site_symmetry_3
_geom_angle_publ_flag
N2 Pb1 N1 87.47(9) . . ?
C1 N1 Pb1 127.02(17) . . ?
C1 N1 H1 108(2) . . ?
Pb1 N1 H1 119(2) . . ?
C25 N2 Pb1 130.09(18) . . ?
C25 N2 H2 111(2) . . ?
Pb1 N2 H2 114(2) . . ?
N1 C1 C2 121.4(2) . . ?
N1 C1 C6 119.5(2) . . ?
C2 C1 C6 119.0(2) . . ?
C3 C2 C1 119.6(2) . . ?
C3 C2 C7 121.3(2) . . ?
C1 C2 C7 119.0(2) . . ?
C2 C3 C4 121.6(3) . . ?
C2 C3 H3 119.2 . . ?
C4 C3 H3 119.2 . . ?
C5 C4 C3 119.0(2) . . ?
C5 C4 H4 120.5 . . ?
C3 C4 H4 120.5 . . ?
C4 C5 C6 121.5(2) . . ?
C4 C5 H5 119.2 . . ?
C6 C5 H5 119.2 . . ?
C5 C6 C1 119.1(2) . . ?
C5 C6 C16 120.9(2) . . ?
C1 C6 C16 119.9(2) . . ?
C8 C7 C12 119.2(2) . . ?
C8 C7 C2 121.3(2) . . ?
C12 C7 C2 119.4(2) . . ?
C9 C8 C7 119.7(2) . . ?
C9 C8 C13 120.2(2) . . ?
C7 C8 C13 120.2(2) . . ?
C8 C9 C10 121.7(2) . . ?
C8 C9 H9 119.2 . . ?
C10 C9 H9 119.2 . . ?
C11 C10 C9 118.1(2) . . ?
C11 C10 C14 121.0(2) . . ?
C9 C10 C14 120.9(2) . . ?
C10 C11 C12 121.7(2) . . ?
C10 C11 H11 119.2 . . ?
C12 C11 H11 119.2 . . ?
C11 C12 C7 119.6(2) . . ?
C11 C12 C15 120.0(2) . . ?
C7 C12 C15 120.3(2) . . ?
C8 C13 H13A 109.5 . . ?
C8 C13 H13B 109.5 . . ?
H13A C13 H13B 109.5 . . ?
C8 C13 H13C 109.5 . . ?
H13A C13 H13C 109.5 . . ?
H13B C13 H13C 109.5 . . ?
C10 C14 H14A 109.5 . . ?
C10 C14 H14B 109.5 . . ?
H14A C14 H14B 109.5 . . ?
C10 C14 H14C 109.5 . . ?
H14A C14 H14C 109.5 . . ?
H14B C14 H14C 109.5 . . ?
C12 C15 H15A 109.5 . . ?
C12 C15 H15B 109.5 . . ?
H15A C15 H15B 109.5 . . ?
C12 C15 H15C 109.5 . . ?
H15A C15 H15C 109.5 . . ?
H15B C15 H15C 109.5 . . ?
C17 C16 C21 118.9(2) . . ?
C17 C16 C6 120.8(2) . . ?
C21 C16 C6 120.2(2) . . ?
C18 C17 C16 119.2(2) . . ?
C18 C17 C22 120.1(2) . . ?
C16 C17 C22 120.6(2) . . ?
C19 C18 C17 122.3(3) . . ?
C19 C18 H18 118.8 . . ?
C17 C18 H18 118.8 . . ?
C20 C19 C18 117.8(2) . . ?
C20 C19 C23 120.4(3) . . ?
C18 C19 C23 121.7(3) . . ?
C19 C20 C21 121.8(2) . . ?
C19 C20 H20 119.1 . . ?
C21 C20 H20 119.1 . . ?
C20 C21 C16 119.8(2) . . ?
C20 C21 C24 119.7(2) . . ?
C16 C21 C24 120.5(2) . . ?
C17 C22 H22A 109.5 . . ?
C17 C22 H22B 109.5 . . ?
H22A C22 H22B 109.5 . . ?
C17 C22 H22C 109.5 . . ?
H22A C22 H22C 109.5 . . ?
H22B C22 H22C 109.5 . . ?
C19 C23 H23A 109.5 . . ?
C19 C23 H23B 109.5 . . ?
H23A C23 H23B 109.5 . . ?
C19 C23 H23C 109.5 . . ?
H23A C23 H23C 109.5 . . ?
H23B C23 H23C 109.5 . . ?
C21 C24 H24A 109.5 . . ?
C21 C24 H24B 109.5 . . ?
H24A C24 H24B 109.5 . . ?
C21 C24 H24C 109.5 . . ?
H24A C24 H24C 109.5 . . ?
H24B C24 H24C 109.5 . . ?
N2 C25 C26 121.5(2) . . ?
N2 C25 C30 120.0(2) . . ?
C26 C25 C30 118.5(2) . . ?
C27 C26 C25 119.6(2) . . ?
C27 C26 C31 121.8(2) . . ?
C25 C26 C31 118.5(2) . . ?
C26 C27 C28 122.1(2) . . ?
C26 C27 H27 119.0 . . ?
C28 C27 H27 119.0 . . ?
C27 C28 C29 118.9(2) . . ?
C27 C28 H28 120.5 . . ?
C29 C28 H28 120.5 . . ?
C28 C29 C30 121.0(2) . . ?
C28 C29 H29 119.5 . . ?
C30 C29 H29 119.5 . . ?
C29 C30 C25 119.9(2) . . ?
C29 C30 C40 121.1(2) . . ?
C25 C30 C40 118.9(2) . . ?
C32 C31 C36 119.7(2) . . ?
C32 C31 C26 121.2(2) . . ?
C36 C31 C26 119.0(2) . . ?
C33 C32 C31 119.5(2) . . ?
C33 C32 C37 120.0(3) . . ?
C31 C32 C37 120.5(2) . . ?
C34 C33 C32 121.9(3) . . ?
C34 C33 H33 119.1 . . ?
C32 C33 H33 119.1 . . ?
C33 C34 C35 117.9(2) . . ?
C33 C34 C38 121.3(3) . . ?
C35 C34 C38 120.8(3) . . ?
C36 C35 C34 121.9(2) . . ?
C36 C35 H35 119.0 . . ?
C34 C35 H35 119.0 . . ?
C35 C36 C31 119.0(2) . . ?
C35 C36 C39 120.2(2) . . ?
C31 C36 C39 120.7(2) . . ?
C32 C37 H37A 109.5 . . ?
C32 C37 H37B 109.5 . . ?
H37A C37 H37B 109.5 . . ?
C32 C37 H37C 109.5 . . ?
H37A C37 H37C 109.5 . . ?
H37B C37 H37C 109.5 . . ?
C34 C38 H38A 109.5 . . ?
C34 C38 H38B 109.5 . . ?
H38A C38 H38B 109.5 . . ?
C34 C38 H38C 109.5 . . ?
H38A C38 H38C 109.5 . . ?
H38B C38 H38C 109.5 . . ?
C34 C38 H38D 109.5 . . ?
H38A C38 H38D 141.1 . . ?
H38B C38 H38D 56.3 . . ?
H38C C38 H38D 56.3 . . ?
C34 C38 H38E 109.5 . . ?
H38A C38 H38E 56.3 . . ?
H38B C38 H38E 141.1 . . ?
H38C C38 H38E 56.3 . . ?
H38D C38 H38E 109.5 . . ?
C34 C38 H38F 109.5 . . ?
H38A C38 H38F 56.3 . . ?
H38B C38 H38F 56.3 . . ?
H38C C38 H38F 141.1 . . ?
H38D C38 H38F 109.5 . . ?
H38E C38 H38F 109.5 . . ?
C36 C39 H39A 109.5 . . ?
C36 C39 H39B 109.5 . . ?
H39A C39 H39B 109.5 . . ?
C36 C39 H39C 109.5 . . ?
H39A C39 H39C 109.5 . . ?
H39B C39 H39C 109.5 . . ?
C41 C40 C45 119.8(2) . . ?
C41 C40 C30 120.2(2) . . ?
C45 C40 C30 119.9(2) . . ?
C42 C41 C40 119.2(3) . . ?
C42 C41 C46 119.9(3) . . ?
C40 C41 C46 120.8(2) . . ?
C43 C42 C41 121.8(3) . . ?
C43 C42 H42 119.1 . . ?
C41 C42 H42 119.1 . . ?
C42 C43 C44 118.5(2) . . ?
C42 C43 C47 121.1(3) . . ?
C44 C43 C47 120.4(3) . . ?
C43 C44 C45 121.8(3) . . ?
C43 C44 H44 119.1 . . ?
C45 C44 H44 119.1 . . ?
C44 C45 C40 118.9(3) . . ?
C44 C45 C48 120.5(3) . . ?
C40 C45 C48 120.6(2) . . ?
C41 C46 H46A 109.5 . . ?
C41 C46 H46B 109.5 . . ?
H46A C46 H46B 109.5 . . ?
C41 C46 H46C 109.5 . . ?
H46A C46 H46C 109.5 . . ?
H46B C46 H46C 109.5 . . ?
C43 C47 H47A 109.5 . . ?
C43 C47 H47B 109.5 . . ?
H47A C47 H47B 109.5 . . ?
C43 C47 H47C 109.5 . . ?
H47A C47 H47C 109.5 . . ?
H47B C47 H47C 109.5 . . ?
C45 C48 H48A 109.5 . . ?
C45 C48 H48B 109.5 . . ?
H48A C48 H48B 109.5 . . ?
C45 C48 H48C 109.5 . . ?
H48A C48 H48C 109.5 . . ?
H48B C48 H48C 109.5 . . ?

loop_
_geom_bond_atom_site_label_1
_geom_bond_atom_site_label_2
_geom_bond_distance
_geom_bond_site_symmetry_2
_geom_bond_publ_flag
Pb1 N2 2.193(2) . ?
Pb1 N1 2.205(2) . ?
N1 C1 1.375(3) . ?
N1 H1 0.876(17) . ?
N2 C25 1.367(3) . ?
N2 H2 0.870(18) . ?
C1 C2 1.417(4) . ?
C1 C6 1.418(3) . ?
C2 C3 1.385(4) . ?
C2 C7 1.501(3) . ?
C3 C4 1.388(4) . ?
C3 H3 0.9500 . ?
C4 C5 1.385(4) . ?
C4 H4 0.9500 . ?
C5 C6 1.399(4) . ?
C5 H5 0.9500 . ?
C6 C16 1.485(4) . ?
C7 C8 1.403(3) . ?
C7 C12 1.404(4) . ?
C8 C9 1.393(4) . ?
C8 C13 1.508(4) . ?
C9 C10 1.394(4) . ?
C9 H9 0.9500 . ?
C10 C11 1.390(4) . ?
C10 C14 1.510(4) . ?
C11 C12 1.395(4) . ?
C11 H11 0.9500 . ?
C12 C15 1.504(4) . ?
C13 H13A 0.9800 . ?
C13 H13B 0.9800 . ?
C13 H13C 0.9800 . ?
C14 H14A 0.9800 . ?
C14 H14B 0.9800 . ?
C14 H14C 0.9800 . ?
C15 H15A 0.9800 . ?
C15 H15B 0.9800 . ?
C15 H15C 0.9800 . ?
C16 C17 1.413(4) . ?
C16 C21 1.416(4) . ?
C17 C18 1.396(4) . ?
C17 C22 1.504(4) . ?
C18 C19 1.396(4) . ?
C18 H18 0.9500 . ?
C19 C20 1.393(4) . ?
C19 C23 1.514(4) . ?
C20 C21 1.395(4) . ?
C20 H20 0.9500 . ?
C21 C24 1.509(4) . ?
C22 H22A 0.9800 . ?
C22 H22B 0.9800 . ?
C22 H22C 0.9800 . ?
C23 H23A 0.9800 . ?
C23 H23B 0.9800 . ?
C23 H23C 0.9800 . ?
C24 H24A 0.9800 . ?
C24 H24B 0.9800 . ?
C24 H24C 0.9800 . ?
C25 C26 1.418(3) . ?
C25 C30 1.419(3) . ?
C26 C27 1.383(4) . ?
C26 C31 1.505(3) . ?
C27 C28 1.383(4) . ?
C27 H27 0.9500 . ?
C28 C29 1.392(4) . ?
C28 H28 0.9500 . ?
C29 C30 1.394(4) . ?
C29 H29 0.9500 . ?
C30 C40 1.496(3) . ?
C31 C32 1.397(4) . ?
C31 C36 1.405(4) . ?
C32 C33 1.390(4) . ?
C32 C37 1.510(4) . ?
C33 C34 1.386(4) . ?
C33 H33 0.9500 . ?
C34 C35 1.393(4) . ?
C34 C38 1.509(4) . ?
C35 C36 1.392(4) . ?
C35 H35 0.9500 . ?
C36 C39 1.508(4) . ?
C37 H37A 0.9800 . ?
C37 H37B 0.9800 . ?
C37 H37C 0.9800 . ?
C38 H38A 0.9800 . ?
C38 H38B 0.9800 . ?
C38 H38C 0.9800 . ?
C38 H38D 0.9800 . ?
C38 H38E 0.9800 . ?
C38 H38F 0.9800 . ?
C39 H39A 0.9800 . ?
C39 H39B 0.9800 . ?
C39 H39C 0.9800 . ?
C40 C41 1.408(4) . ?
C40 C45 1.411(4) . ?
C41 C42 1.394(4) . ?
C41 C46 1.508(4) . ?
C42 C43 1.388(4) . ?
C42 H42 0.9500 . ?
C43 C44 1.390(4) . ?
C43 C47 1.511(4) . ?
C44 C45 1.397(4) . ?
C44 H44 0.9500 . ?
C45 C48 1.506(4) . ?
C46 H46A 0.9800 . ?
C46 H46B 0.9800 . ?
C46 H46C 0.9800 . ?
C47 H47A 0.9800 . ?
C47 H47B 0.9800 . ?
C47 H47C 0.9800 . ?
C48 H48A 0.9800 . ?
C48 H48B 0.9800 . ?
C48 H48C 0.9800 . ?
